data_7019271
loop_
_publ_author_name
'Evangelio, Emi'
'Rath, Nigam P.'
'Mirica, Liviu M.'

_publ_section_title
;
 Cycloaddition reactivity studies of first-row transition metal-azide
 complexes and alkynes: an inorganic click reaction for metalloenzyme
 inhibitor synthesis.
;
_journal_issue 26
_journal_name_full 'Dalton transactions (Cambridge, England : 2003)'
_journal_page_first 8010
_journal_page_last 8021
_journal_paper_doi 10.1039/c2dt30145h
_journal_volume 41
_journal_year 2012
_chemical_formula_sum 'C34 H32 Cl4 Co2 N10 O4'
_chemical_formula_weight 904.36
_chemical_name_systematic
;
?
;
_space_group_IT_number 14
_symmetry_cell_setting monoclinic
_symmetry_space_group_name_Hall '-P 2yn'
_symmetry_space_group_name_H-M 'P 1 21/n 1'
_atom_sites_solution_hydrogens geom
_atom_sites_solution_primary direct
_atom_sites_solution_secondary difmap
_audit_creation_method SHELXL-97
_cell_angle_alpha 90.00
_cell_angle_beta 91.467(3)
_cell_angle_gamma 90.00
_cell_formula_units_Z 2
_cell_length_a 9.1697(7)
_cell_length_b 14.4120(10)
_cell_length_c 13.6075(11)
_cell_measurement_reflns_used 9967
_cell_measurement_temperature 100(2)
_cell_measurement_theta_max 27.64
_cell_measurement_theta_min 2.63
_cell_volume 1797.7(2)
_computing_cell_refinement 'Bruker SAINT'
_computing_data_collection 'Bruker APEX2'
_computing_data_reduction 'Bruker SAINT'
_computing_molecular_graphics 'Bruker SHELXTL'
_computing_publication_material 'Bruker SHELXTL'
_computing_structure_refinement 'SHELXL-97 (Sheldrick, 2008)'
_computing_structure_solution 'SHELXS-97 (Sheldrick, 2008)'
_diffrn_ambient_temperature 100(2)
_diffrn_measured_fraction_theta_full 1.000
_diffrn_measured_fraction_theta_max 0.996
_diffrn_measurement_device_type 'Bruker APEX-II CCD'
_diffrn_measurement_method '\f and \w scans'
_diffrn_radiation_monochromator graphite
_diffrn_radiation_source 'fine-focus sealed tube'
_diffrn_radiation_type MoK\a
_diffrn_radiation_wavelength 0.71073
_diffrn_reflns_av_R_equivalents 0.0339
_diffrn_reflns_av_sigmaI/netI 0.0165
_diffrn_reflns_limit_h_max 11
_diffrn_reflns_limit_h_min -11
_diffrn_reflns_limit_k_max 18
_diffrn_reflns_limit_k_min -18
_diffrn_reflns_limit_l_max 17
_diffrn_reflns_limit_l_min -17
_diffrn_reflns_number 40965
_diffrn_reflns_theta_full 25.00
_diffrn_reflns_theta_max 27.70
_diffrn_reflns_theta_min 2.06
_exptl_absorpt_coefficient_mu 1.276
_exptl_absorpt_correction_T_max 0.9228
_exptl_absorpt_correction_T_min 0.7023
_exptl_absorpt_correction_type numerical
_exptl_absorpt_process_details 'sadabs v2008/1'
_exptl_crystal_colour purple
_exptl_crystal_density_diffrn 1.671
_exptl_crystal_density_meas ?
_exptl_crystal_density_method 'not measured'
_exptl_crystal_description plate
_exptl_crystal_F_000 920
_exptl_crystal_size_max 0.30
_exptl_crystal_size_mid 0.26
_exptl_crystal_size_min 0.06
_refine_diff_density_max 0.698
_refine_diff_density_min -0.389
_refine_diff_density_rms 0.068
_refine_ls_extinction_method none
_refine_ls_goodness_of_fit_ref 1.075
_refine_ls_hydrogen_treatment constr
_refine_ls_matrix_type full
_refine_ls_number_parameters 244
_refine_ls_number_reflns 4196
_refine_ls_number_restraints 1
_refine_ls_restrained_S_all 1.075
_refine_ls_R_factor_all 0.0322
_refine_ls_R_factor_gt 0.0266
_refine_ls_shift/su_max 0.001
_refine_ls_shift/su_mean 0.000
_refine_ls_structure_factor_coef Fsqd
_refine_ls_weighting_details 'calc w=1/[\s^2^(Fo^2^)+(0.0342P)^2^+1.3882P] where P=(Fo^2^+2Fc^2^)/3'
_refine_ls_weighting_scheme calc
_refine_ls_wR_factor_gt 0.0665
_refine_ls_wR_factor_ref 0.0702
_reflns_number_gt 3714
_reflns_number_total 4196
_reflns_threshold_expression >2sigma(I)
_cod_data_source_file c2dt30145h.txt
_cod_data_source_block l11210
_cod_depositor_comments
;
The following automatic conversions were performed:

'_symmetry_cell_setting' value 'Monoclinic' changed to 'monoclinic'
according to /home/saulius/struct/CIF-dictionaries/cif_core.dic
dictionary named 'cif_core.dic' version 2.4.1 from 2010-06-29.

Automatic conversion script
Id: cif_fix_values 1891 2012-01-12 08:04:46Z andrius 

The following automatic conversions were performed:

'_exptl_crystal_density_meas' value 'no' was changed to '?' - the
value is perceived as not measured.

Automatic conversion script
Id: cif_fix_values 3008 2015-01-20 13:52:24Z robertas 
;
_cod_original_sg_symbol_H-M P2(1)/n
_cod_database_code 7019271

loop_
_symmetry_equiv_pos_as_xyz
'x, y, z'
'-x+1/2, y+1/2, -z+1/2'
'-x, -y, -z'
'x-1/2, -y-1/2, z-1/2'

loop_
_atom_site_label
_atom_site_type_symbol
_atom_site_fract_x
_atom_site_fract_y
_atom_site_fract_z
_atom_site_U_iso_or_equiv
_atom_site_adp_type
_atom_site_occupancy
_atom_site_symmetry_multiplicity
_atom_site_calc_flag
_atom_site_refinement_flags
Co1 Co 0.86538(2) 0.029382(14) 0.551895(15) 0.01017(7) Uani 1 1 d .
O1 O 0.96807(12) 0.12685(8) 0.61401(8) 0.0135(2) Uani 1 1 d .
O2 O 0.96532(12) 0.05974(8) 0.43272(8) 0.0119(2) Uani 1 1 d .
N1 N 0.77656(15) -0.01207(9) 0.66636(10) 0.0134(3) Uani 1 1 d .
N2 N 0.75655(14) -0.06508(9) 0.48725(10) 0.0135(3) Uani 1 1 d .
N3 N 0.70757(15) 0.11403(10) 0.52058(10) 0.0160(3) Uani 1 1 d .
N4 N 0.65583(15) 0.15628(10) 0.58803(10) 0.0159(3) Uani 1 1 d .
N5 N 0.59987(18) 0.19831(12) 0.64819(12) 0.0271(4) Uani 1 1 d .
C1 C 0.97816(17) 0.14172(11) 0.70888(12) 0.0138(3) Uani 1 1 d .
C2 C 1.06371(18) 0.21790(12) 0.74201(13) 0.0166(3) Uani 1 1 d .
H2 H 1.1049 0.2586 0.6953 0.020 Uiso 1 1 calc R
C3 C 1.08816(19) 0.23389(12) 0.84085(13) 0.0196(3) Uani 1 1 d .
H3 H 1.1457 0.2856 0.8613 0.024 Uiso 1 1 calc R
C4 C 1.02954(19) 0.17517(13) 0.91174(12) 0.0209(4) Uani 1 1 d .
H4 H 1.0507 0.1851 0.9796 0.025 Uiso 1 1 calc R
C5 C 0.94099(19) 0.10311(12) 0.88178(12) 0.0182(3) Uani 1 1 d .
H5 H 0.8992 0.0640 0.9297 0.022 Uiso 1 1 calc R
C6 C 0.91099(17) 0.08614(11) 0.78098(11) 0.0148(3) Uani 1 1 d .
C7 C 0.80977(18) 0.01386(11) 0.75480(12) 0.0154(3) Uani 1 1 d .
H7 H 0.7634 -0.0175 0.8069 0.019 Uiso 1 1 calc R
C8 C 0.66059(19) -0.08131(12) 0.64743(12) 0.0192(3) Uani 1 1 d .
H8A H 0.5653 -0.0502 0.6369 0.023 Uiso 1 1 calc R
H8B H 0.6533 -0.1241 0.7040 0.023 Uiso 1 1 calc R
C9 C 0.70219(19) -0.13422(12) 0.55585(12) 0.0188(3) Uani 1 1 d .
H9A H 0.7787 -0.1806 0.5719 0.023 Uiso 1 1 calc R
H9B H 0.6163 -0.1668 0.5269 0.023 Uiso 1 1 calc R
C10 C 0.72175(17) -0.06728(12) 0.39579(12) 0.0157(3) Uani 1 1 d .
H10 H 0.6591 -0.1156 0.3729 0.019 Uiso 1 1 calc R
C11 C 0.77250(18) -0.00008(11) 0.32486(12) 0.0149(3) Uani 1 1 d .
C12 C 0.70510(19) 0.00053(13) 0.23121(13) 0.0189(3) Uani 1 1 d .
H12 H 0.6284 -0.0420 0.2166 0.023 Uiso 1 1 calc R
C13 C 0.7487(2) 0.06223(13) 0.15957(12) 0.0212(4) Uani 1 1 d .
H13 H 0.7029 0.0617 0.0961 0.025 Uiso 1 1 calc R
C14 C 0.8601(2) 0.12483(12) 0.18166(12) 0.0196(3) Uani 1 1 d .
H14 H 0.8893 0.1680 0.1333 0.024 Uiso 1 1 calc R
C15 C 0.92938(19) 0.12493(11) 0.27411(12) 0.0162(3) Uani 1 1 d .
H15 H 1.0049 0.1684 0.2883 0.019 Uiso 1 1 calc R
C16 C 0.88872(17) 0.06168(11) 0.34592(11) 0.0132(3) Uani 1 1 d .
C17 C 0.92856(17) 0.30254(13) 0.46422(12) 0.0225(4) Uani 1 1 d D
H17A H 0.8494 0.2939 0.4142 0.027 Uiso 1 1 calc R
H17B H 0.9524 0.2411 0.4929 0.027 Uiso 1 1 calc R
Cl1 Cl 1.08389(5) 0.34782(3) 0.40744(3) 0.02556(11) Uani 1 1 d D
Cl2 Cl 0.86786(6) 0.37687(5) 0.55721(4) 0.04113(14) Uani 1 1 d D

loop_
_atom_site_aniso_label
_atom_site_aniso_U_11
_atom_site_aniso_U_22
_atom_site_aniso_U_33
_atom_site_aniso_U_23
_atom_site_aniso_U_13
_atom_site_aniso_U_12
Co1 0.01159(11) 0.00891(11) 0.00995(10) 0.00022(7) -0.00077(7) -0.00159(7)
O1 0.0169(5) 0.0114(5) 0.0122(5) -0.0008(4) -0.0005(4) -0.0026(4)
O2 0.0137(5) 0.0117(5) 0.0102(5) 0.0002(4) -0.0016(4) -0.0005(4)
N1 0.0131(6) 0.0123(6) 0.0149(6) 0.0016(5) 0.0010(5) -0.0011(5)
N2 0.0127(6) 0.0120(6) 0.0157(6) 0.0006(5) -0.0002(5) -0.0020(5)
N3 0.0173(7) 0.0172(7) 0.0134(6) 0.0004(5) -0.0014(5) 0.0038(5)
N4 0.0146(6) 0.0157(7) 0.0171(7) 0.0033(5) -0.0024(5) 0.0012(5)
N5 0.0290(8) 0.0300(9) 0.0224(8) -0.0026(7) 0.0019(6) 0.0123(7)
C1 0.0135(7) 0.0130(7) 0.0148(7) -0.0027(6) -0.0013(6) 0.0032(6)
C2 0.0164(8) 0.0132(8) 0.0202(8) -0.0031(6) -0.0014(6) 0.0001(6)
C3 0.0170(8) 0.0182(8) 0.0234(8) -0.0097(7) -0.0052(6) 0.0043(6)
C4 0.0198(8) 0.0275(9) 0.0152(8) -0.0080(7) -0.0044(6) 0.0074(7)
C5 0.0192(8) 0.0213(8) 0.0141(7) -0.0019(6) 0.0007(6) 0.0063(7)
C6 0.0150(7) 0.0161(8) 0.0134(7) -0.0016(6) -0.0004(6) 0.0028(6)
C7 0.0165(8) 0.0156(8) 0.0143(7) 0.0026(6) 0.0027(6) 0.0013(6)
C8 0.0185(8) 0.0202(8) 0.0188(8) 0.0011(7) 0.0022(6) -0.0081(7)
C9 0.0228(9) 0.0150(8) 0.0186(8) 0.0018(6) -0.0002(6) -0.0069(6)
C10 0.0135(7) 0.0147(8) 0.0189(8) -0.0035(6) -0.0019(6) -0.0014(6)
C11 0.0161(8) 0.0141(7) 0.0144(7) -0.0014(6) -0.0023(6) 0.0022(6)
C12 0.0179(8) 0.0204(8) 0.0182(8) -0.0042(6) -0.0050(6) 0.0036(7)
C13 0.0239(9) 0.0255(9) 0.0141(8) -0.0017(7) -0.0042(6) 0.0082(7)
C14 0.0254(9) 0.0185(8) 0.0149(7) 0.0028(6) 0.0008(6) 0.0072(7)
C15 0.0196(8) 0.0132(7) 0.0158(7) -0.0001(6) 0.0008(6) 0.0026(6)
C16 0.0146(7) 0.0127(7) 0.0121(7) -0.0012(6) -0.0009(6) 0.0043(6)
C17 0.0204(8) 0.0229(9) 0.0243(9) -0.0030(7) 0.0041(7) -0.0044(7)
Cl1 0.0240(2) 0.0215(2) 0.0314(2) 0.00297(17) 0.00440(17) -0.00250(17)
Cl2 0.0352(3) 0.0555(4) 0.0327(3) -0.0184(2) 0.0023(2) 0.0122(2)

loop_
_atom_type_symbol
_atom_type_description
_atom_type_scat_dispersion_real
_atom_type_scat_dispersion_imag
_atom_type_scat_source
C C 0.0033 0.0016 'International Tables Vol C Tables 4.2.6.8 and 6.1.1.4'
H H 0.0000 0.0000 'International Tables Vol C Tables 4.2.6.8 and 6.1.1.4'
N N 0.0061 0.0033 'International Tables Vol C Tables 4.2.6.8 and 6.1.1.4'
O O 0.0106 0.0060 'International Tables Vol C Tables 4.2.6.8 and 6.1.1.4'
Co Co 0.3494 0.9721 'International Tables Vol C Tables 4.2.6.8 and 6.1.1.4'
Cl Cl 0.1484 0.1585 'International Tables Vol C Tables 4.2.6.8 and 6.1.1.4'

loop_
_geom_angle_atom_site_label_1
_geom_angle_atom_site_label_2
_geom_angle_atom_site_label_3
_geom_angle
_geom_angle_site_symmetry_1
_geom_angle_site_symmetry_3
N1 Co1 O1 95.04(5) . .
N1 Co1 N2 85.51(6) . .
O1 Co1 N2 177.65(5) . .
N1 Co1 N3 92.62(6) . .
O1 Co1 N3 89.49(6) . .
N2 Co1 N3 88.20(6) . .
N1 Co1 O2 174.22(5) . .
O1 Co1 O2 88.01(5) . .
N2 Co1 O2 91.64(5) . .
N3 Co1 O2 92.32(5) . .
N1 Co1 O2 93.46(5) . 3_756
O1 Co1 O2 93.08(5) . 3_756
N2 Co1 O2 89.17(5) . 3_756
N3 Co1 O2 173.17(5) . 3_756
O2 Co1 O2 81.46(5) . 3_756
N1 Co1 Co1 133.02(4) . 3_756
O1 Co1 Co1 90.79(4) . 3_756
N2 Co1 Co1 90.50(4) . 3_756
N3 Co1 Co1 134.09(4) . 3_756
O2 Co1 Co1 41.83(3) . 3_756
O2 Co1 Co1 39.63(3) 3_756 3_756
C1 O1 Co1 125.98(10) . .
C16 O2 Co1 119.22(10) . .
C16 O2 Co1 118.79(9) . 3_756
Co1 O2 Co1 98.54(5) . 3_756
C7 N1 C8 120.72(14) . .
C7 N1 Co1 125.89(12) . .
C8 N1 Co1 113.39(10) . .
C10 N2 C9 121.64(14) . .
C10 N2 Co1 125.92(12) . .
C9 N2 Co1 112.22(10) . .
N4 N3 Co1 117.20(11) . .
N5 N4 N3 175.73(17) . .
O1 C1 C2 117.73(15) . .
O1 C1 C6 124.62(14) . .
C2 C1 C6 117.65(14) . .
C3 C2 C1 121.04(16) . .
C3 C2 H2 119.5 . .
C1 C2 H2 119.5 . .
C2 C3 C4 121.04(16) . .
C2 C3 H3 119.5 . .
C4 C3 H3 119.5 . .
C5 C4 C3 119.13(15) . .
C5 C4 H4 120.4 . .
C3 C4 H4 120.4 . .
C4 C5 C6 121.18(16) . .
C4 C5 H5 119.4 . .
C6 C5 H5 119.4 . .
C5 C6 C1 119.74(15) . .
C5 C6 C7 118.39(15) . .
C1 C6 C7 121.85(14) . .
N1 C7 C6 125.34(15) . .
N1 C7 H7 117.3 . .
C6 C7 H7 117.3 . .
N1 C8 C9 106.72(13) . .
N1 C8 H8A 110.4 . .
C9 C8 H8A 110.4 . .
N1 C8 H8B 110.4 . .
C9 C8 H8B 110.4 . .
H8A C8 H8B 108.6 . .
N2 C9 C8 106.19(13) . .
N2 C9 H9A 110.5 . .
C8 C9 H9A 110.5 . .
N2 C9 H9B 110.5 . .
C8 C9 H9B 110.5 . .
H9A C9 H9B 108.7 . .
N2 C10 C11 123.69(15) . .
N2 C10 H10 118.2 . .
C11 C10 H10 118.2 . .
C12 C11 C16 119.56(15) . .
C12 C11 C10 117.84(15) . .
C16 C11 C10 122.58(14) . .
C13 C12 C11 121.01(17) . .
C13 C12 H12 119.5 . .
C11 C12 H12 119.5 . .
C12 C13 C14 119.20(16) . .
C12 C13 H13 120.4 . .
C14 C13 H13 120.4 . .
C13 C14 C15 120.73(16) . .
C13 C14 H14 119.6 . .
C15 C14 H14 119.6 . .
C16 C15 C14 120.51(16) . .
C16 C15 H15 119.7 . .
C14 C15 H15 119.7 . .
O2 C16 C15 118.76(14) . .
O2 C16 C11 122.28(14) . .
C15 C16 C11 118.94(15) . .
Cl2 C17 Cl1 111.34(10) . .
Cl2 C17 H17A 109.4 . .
Cl1 C17 H17A 109.4 . .
Cl2 C17 H17B 109.4 . .
Cl1 C17 H17B 109.4 . .
H17A C17 H17B 108.0 . .

loop_
_geom_bond_atom_site_label_1
_geom_bond_atom_site_label_2
_geom_bond_distance
_geom_bond_site_symmetry_2
Co1 N1 1.8738(13) .
Co1 O1 1.8798(11) .
Co1 N2 1.8916(14) .
Co1 N3 1.9319(14) .
Co1 O2 1.9333(11) .
Co1 O2 2.0217(11) 3_756
Co1 Co1 2.9976(4) 3_756
O1 C1 1.3096(19) .
O2 C16 1.3589(18) .
O2 Co1 2.0216(11) 3_756
N1 C7 1.289(2) .
N1 C8 1.476(2) .
N2 C10 1.277(2) .
N2 C9 1.462(2) .
N3 N4 1.209(2) .
N4 N5 1.150(2) .
C1 C2 1.416(2) .
C1 C6 1.419(2) .
C2 C3 1.377(2) .
C2 H2 0.9500 .
C3 C4 1.401(3) .
C3 H3 0.9500 .
C4 C5 1.374(3) .
C4 H4 0.9500 .
C5 C6 1.413(2) .
C5 H5 0.9500 .
C6 C7 1.434(2) .
C7 H7 0.9500 .
C8 C9 1.518(2) .
C8 H8A 0.9900 .
C8 H8B 0.9900 .
C9 H9A 0.9900 .
C9 H9B 0.9900 .
C10 C11 1.452(2) .
C10 H10 0.9500 .
C11 C12 1.402(2) .
C11 C16 1.412(2) .
C12 C13 1.386(3) .
C12 H12 0.9500 .
C13 C14 1.390(3) .
C13 H13 0.9500 .
C14 C15 1.395(2) .
C14 H14 0.9500 .
C15 C16 1.394(2) .
C15 H15 0.9500 .
C17 Cl2 1.7591(14) .
C17 Cl1 1.7630(14) .
C17 H17A 0.9900 .
C17 H17B 0.9900 .

loop_
_geom_torsion_atom_site_label_1
_geom_torsion_atom_site_label_2
_geom_torsion_atom_site_label_3
_geom_torsion_atom_site_label_4
_geom_torsion
_geom_torsion_site_symmetry_1
_geom_torsion_site_symmetry_4
N1 Co1 O1 C1 8.32(13) . .
N3 Co1 O1 C1 100.90(13) . .
O2 Co1 O1 C1 -166.76(13) . .
O2 Co1 O1 C1 -85.43(12) 3_756 .
Co1 Co1 O1 C1 -125.01(12) 3_756 .
O1 Co1 O2 C16 -136.65(11) . .
N2 Co1 O2 C16 41.03(11) . .
N3 Co1 O2 C16 -47.24(11) . .
O2 Co1 O2 C16 129.94(13) 3_756 .
Co1 Co1 O2 C16 129.94(13) 3_756 .
O1 Co1 O2 Co1 93.42(5) . 3_756
N2 Co1 O2 Co1 -88.91(6) . 3_756
N3 Co1 O2 Co1 -177.18(5) . 3_756
O2 Co1 O2 Co1 0.0 3_756 3_756
O1 Co1 N1 C7 -11.24(15) . .
N2 Co1 N1 C7 171.06(15) . .
N3 Co1 N1 C7 -100.95(14) . .
O2 Co1 N1 C7 82.17(14) 3_756 .
Co1 Co1 N1 C7 84.58(15) 3_756 .
O1 Co1 N1 C8 169.54(11) . .
N2 Co1 N1 C8 -8.16(11) . .
N3 Co1 N1 C8 79.83(12) . .
O2 Co1 N1 C8 -97.05(11) 3_756 .
Co1 Co1 N1 C8 -94.64(11) 3_756 .
N1 Co1 N2 C10 157.31(14) . .
N3 Co1 N2 C10 64.55(14) . .
O2 Co1 N2 C10 -27.73(14) . .
O2 Co1 N2 C10 -109.15(14) 3_756 .
Co1 Co1 N2 C10 -69.55(14) 3_756 .
N1 Co1 N2 C9 -17.30(11) . .
N3 Co1 N2 C9 -110.07(11) . .
O2 Co1 N2 C9 157.66(11) . .
O2 Co1 N2 C9 76.23(11) 3_756 .
Co1 Co1 N2 C9 115.84(11) 3_756 .
N1 Co1 N3 N4 40.17(13) . .
O1 Co1 N3 N4 -54.86(13) . .
N2 Co1 N3 N4 125.59(13) . .
O2 Co1 N3 N4 -142.84(13) . .
Co1 Co1 N3 N4 -145.46(10) 3_756 .
Co1 O1 C1 C2 178.53(11) . .
Co1 O1 C1 C6 -0.6(2) . .
O1 C1 C2 C3 -175.21(15) . .
C6 C1 C2 C3 4.0(2) . .
C1 C2 C3 C4 0.2(3) . .
C2 C3 C4 C5 -3.0(3) . .
C3 C4 C5 C6 1.4(2) . .
C4 C5 C6 C1 2.8(2) . .
C4 C5 C6 C7 -175.75(15) . .
O1 C1 C6 C5 173.73(15) . .
C2 C1 C6 C5 -5.4(2) . .
O1 C1 C6 C7 -7.8(2) . .
C2 C1 C6 C7 173.09(15) . .
C8 N1 C7 C6 -174.22(15) . .
Co1 N1 C7 C6 6.6(2) . .
C5 C6 C7 N1 -176.87(16) . .
C1 C6 C7 N1 4.6(3) . .
C7 N1 C8 C9 -149.13(15) . .
Co1 N1 C8 C9 30.14(16) . .
C10 N2 C9 C8 -137.66(16) . .
Co1 N2 C9 C8 37.22(15) . .
N1 C8 C9 N2 -41.81(17) . .
C9 N2 C10 C11 179.80(15) . .
Co1 N2 C10 C11 5.7(2) . .
N2 C10 C11 C12 -168.04(16) . .
N2 C10 C11 C16 14.0(3) . .
C16 C11 C12 C13 -1.4(3) . .
C10 C11 C12 C13 -179.48(16) . .
C11 C12 C13 C14 -0.6(3) . .
C12 C13 C14 C15 1.1(3) . .
C13 C14 C15 C16 0.4(3) . .
Co1 O2 C16 C15 147.06(12) . .
Co1 O2 C16 C15 -92.83(15) 3_756 .
Co1 O2 C16 C11 -34.98(19) . .
Co1 O2 C16 C11 85.12(16) 3_756 .
C14 C15 C16 O2 175.60(14) . .
C14 C15 C16 C11 -2.4(2) . .
C12 C11 C16 O2 -175.06(15) . .
C10 C11 C16 O2 2.9(2) . .
C12 C11 C16 C15 2.9(2) . .
C10 C11 C16 C15 -179.14(15) . .
